data_7013331
loop_
_publ_author_name
'Robert Podgajny'
'Tomasz Korzeniak'
'Katarzyna Stadnicka'
'Yves Dromz\'ee'
'Nathaniel W. Alcock'
'William Errington'
'Krzysztof Krucza\/la'
'Maria Ba\/landa'
'Terence J. Kemp'
'Michel Verdaguer'
'Barbara Sieklucka'

_publ_section_title
;
 Coordination polymers based on octacyanometalates(IV,V)(M = Mo, W) and
 aliphatic polyamine copper(II) tectons with [N3] donor atom sets
;
_journal_issue 17
_journal_name_full 'Dalton Trans.'
_journal_page_first 3458
_journal_page_last 3468
_journal_paper_doi 10.1039/b306422k
_journal_year 2003
_chemical_formula_moiety '[Cu(dien)]2 [W(CN)8] 4H2O'
_chemical_formula_sum 'C16 H34 Cu2 N14 O4 W'
_chemical_formula_weight 797.50
_chemical_name_systematic
;
?
;
_space_group_IT_number 18
_symmetry_cell_setting orthorhombic
_symmetry_space_group_name_Hall 'P 2 2ab'
_symmetry_space_group_name_H-M 'P 21 21 2'
_atom_sites_solution_hydrogens geom
_atom_sites_solution_primary direct
_atom_sites_solution_secondary difmap
_audit_creation_method SHELXL-97
_cell_angle_alpha 90.00
_cell_angle_beta 90.00
_cell_angle_gamma 90.00
_cell_formula_units_Z 2
_cell_length_a 12.8799(1)
_cell_length_b 9.9690(2)
_cell_length_c 11.3691(2)
_cell_measurement_reflns_used 5739
_cell_measurement_temperature 293(2)
_cell_measurement_theta_max 43.109
_cell_measurement_theta_min 0.998
_cell_volume 1459.79(4)
_computing_cell_refinement 'HKL Scalepack (Otwinowski & Minor, 1997)'
_computing_data_collection 'Collect (Nonius BV, 1997-2000)'
_computing_data_reduction 'HKL DENZO and Scalepack (Otwinowski & Minor, 1997)'
_computing_molecular_graphics 'Ortep-3 (Farrugia, 1999)'
_computing_publication_material 'SHELXL-97 (Sheldrick, 1997)'
_computing_structure_refinement 'SHELXL-97 (Sheldrick, 1997)'
_computing_structure_solution
;
SIR (Altomare, Cascarano, Giacovazzo, Guagliardi, Burla,
Polidori, Camalli, 1994)
;
_diffrn_ambient_temperature 293(2)
_diffrn_detector_area_resol_mean 9
_diffrn_measured_fraction_theta_full 0.992
_diffrn_measured_fraction_theta_max 0.992
_diffrn_measurement_device '95mm CCD camera on \k-goniostat'
_diffrn_measurement_device_type KappaCCD
_diffrn_measurement_method '\f and \w scans to fill Ewald sphere'
_diffrn_radiation_monochromator 'horizontally mounted graphite crystal'
_diffrn_radiation_source 'fine-focus sealed tube'
_diffrn_radiation_type MoK\a
_diffrn_radiation_wavelength 0.71073
_diffrn_reflns_av_R_equivalents 0.0000
_diffrn_reflns_av_sigmaI/netI 0.0393
_diffrn_reflns_limit_h_max 24
_diffrn_reflns_limit_h_min 0
_diffrn_reflns_limit_k_max 19
_diffrn_reflns_limit_k_min 0
_diffrn_reflns_limit_l_max 21
_diffrn_reflns_limit_l_min -21
_diffrn_reflns_number 10623
_diffrn_reflns_theta_full 43.08
_diffrn_reflns_theta_max 43.08
_diffrn_reflns_theta_min 1.79
_exptl_absorpt_coefficient_mu 5.421
_exptl_absorpt_correction_T_max 0.7368
_exptl_absorpt_correction_T_min 0.3443
_exptl_absorpt_correction_type multi-scan
_exptl_absorpt_process_details 'HKL DENZO and Scalepack (Otwinowski & Minor, 1997)'
_exptl_crystal_colour green
_exptl_crystal_density_diffrn 1.814
_exptl_crystal_density_method 'not measured'
_exptl_crystal_description plate
_exptl_crystal_F_000 784
_exptl_crystal_size_max 0.25
_exptl_crystal_size_mid 0.20
_exptl_crystal_size_min 0.06
_refine_diff_density_max 2.233
_refine_diff_density_min -1.788
_refine_diff_density_rms 0.143
_refine_ls_abs_structure_details 'Flack H D (1983), Acta Cryst. A39, 876-881'
_refine_ls_abs_structure_Flack 0.402(10)
_refine_ls_extinction_coef 0.0059(4)
_refine_ls_extinction_expression Fc^*^=kFc[1+0.001xFc^2^\l^3^/sin(2\q)]^-1/4^
_refine_ls_extinction_method SHELXL
_refine_ls_goodness_of_fit_ref 1.032
_refine_ls_hydrogen_treatment mixed
_refine_ls_matrix_type full
_refine_ls_number_parameters 215
_refine_ls_number_reflns 10623
_refine_ls_number_restraints 0
_refine_ls_restrained_S_all 1.032
_refine_ls_R_factor_all 0.0473
_refine_ls_R_factor_gt 0.0347
_refine_ls_shift/su_max 0.005
_refine_ls_shift/su_mean 0.000
_refine_ls_structure_factor_coef Fsqd
_refine_ls_weighting_details 'calc w=1/[\s^2^(Fo^2^)+(0.0290P)^2^+1.5523P] where P=(Fo^2^+2Fc^2^)/3'
_refine_ls_weighting_scheme calc
_refine_ls_wR_factor_gt 0.0735
_refine_ls_wR_factor_ref 0.0806
_reflns_number_gt 9058
_reflns_number_total 10623
_reflns_threshold_expression >2sigma(I)
_cod_data_source_file b306422k.txt
_cod_data_source_block W4Cudien
_cod_depositor_comments
;
The following automatic conversions were performed:
'_symmetry_cell_setting' value 'Orthorhombic' changed to 'orthorhombic'
according to '/home/saulius/struct/CIF-dictionaries/cif_core.dic'
dictionary named 'cif_core.dic' version 2.4.1 from 2010-06-29.

Automatic conversion script
Id: cif_fix_enum 1527 2010-12-29 10:47:43Z saulius 
;
_cod_database_code 7013331

loop_
_symmetry_equiv_pos_as_xyz
'x, y, z'
'-x, -y, z'
'x+1/2, -y+1/2, -z'
'-x+1/2, y+1/2, -z'

loop_
_atom_site_label
_atom_site_type_symbol
_atom_site_fract_x
_atom_site_fract_y
_atom_site_fract_z
_atom_site_U_iso_or_equiv
_atom_site_adp_type
_atom_site_occupancy
_atom_site_symmetry_multiplicity
_atom_site_calc_flag
_atom_site_refinement_flags
_atom_site_disorder_assembly
_atom_site_disorder_group
W1 W 0.5000 0.0000 0.302693(9) 0.01949(3) Uani 1 2 d S . .
C1 C 0.3990(2) -0.1581(3) 0.3646(3) 0.0294(5) Uani 1 1 d . . .
N1 N 0.3421(3) -0.2400(4) 0.3951(3) 0.0433(7) Uani 1 1 d . . .
C2 C 0.3490(3) 0.0675(4) 0.2445(3) 0.0368(7) Uani 1 1 d . . .
N2 N 0.2672(3) 0.1025(6) 0.2180(4) 0.0632(12) Uani 1 1 d . . .
C3 C 0.5279(3) 0.1326(4) 0.1556(3) 0.0369(7) Uani 1 1 d . . .
N3 N 0.5462(3) 0.2021(5) 0.0781(4) 0.0618(12) Uani 1 1 d . . .
C4 C 0.4232(2) 0.0909(3) 0.4496(3) 0.0295(5) Uani 1 1 d . . .
N4 N 0.3787(2) 0.1306(4) 0.5305(3) 0.0423(7) Uani 1 1 d . . .
Cu1 Cu 0.29467(4) 0.13522(5) 0.67274(4) 0.04173(10) Uani 1 1 d . . .
N6 N 0.3794(4) 0.2825(6) 0.7517(4) 0.0730(15) Uani 1 1 d . A .
C7A C 0.3585(11) 0.3233(16) 0.8648(13) 0.061(4) Uani 0.50 1 d P A 1
H7A1 H 0.3050 0.3918 0.8666 0.073 Uiso 0.50 1 calc PR A 1
H7A2 H 0.4203 0.3569 0.9036 0.073 Uiso 0.50 1 calc PR A 1
C8A C 0.3213(13) 0.194(3) 0.9199(15) 0.076(7) Uani 0.50 1 d P A 1
H8A1 H 0.3779 0.1304 0.9265 0.091 Uiso 0.50 1 calc PR A 1
H8A2 H 0.2931 0.2106 0.9977 0.091 Uiso 0.50 1 calc PR A 1
N9A N 0.2395(9) 0.1421(10) 0.8402(10) 0.046(2) Uani 0.50 1 d P A 1
C10A C 0.1997(11) 0.001(2) 0.8641(12) 0.070(4) Uani 0.50 1 d P A 1
H10A H 0.1476 0.0034 0.9256 0.084 Uiso 0.50 1 calc PR A 1
H10B H 0.2562 -0.0559 0.8896 0.084 Uiso 0.50 1 calc PR A 1
C11A C 0.1546(15) -0.0504(18) 0.7552(18) 0.077(5) Uani 0.50 1 d P A 1
H11A H 0.0926 0.0011 0.7376 0.092 Uiso 0.50 1 calc PR A 1
H11B H 0.1333 -0.1425 0.7685 0.092 Uiso 0.50 1 calc PR A 1
C7B C 0.3288(11) 0.2683(18) 0.8819(13) 0.060(4) Uani 0.50 1 d P A 2
H7B1 H 0.3826 0.2887 0.9389 0.072 Uiso 0.50 1 calc PR A 2
H7B2 H 0.2758 0.3368 0.8898 0.072 Uiso 0.50 1 calc PR A 2
C8B C 0.2831(13) 0.142(3) 0.9145(12) 0.082(7) Uani 0.50 1 d P A 2
H8B1 H 0.2445 0.1529 0.9872 0.099 Uiso 0.50 1 calc PR A 2
H8B2 H 0.3373 0.0765 0.9275 0.099 Uiso 0.50 1 calc PR A 2
N9B N 0.2129(9) 0.0957(10) 0.8204(10) 0.046(2) Uani 0.50 1 d P A 2
C10B C 0.1698(15) -0.0431(17) 0.8214(14) 0.064(4) Uani 0.50 1 d P A 2
H10C H 0.2228 -0.1064 0.8455 0.077 Uiso 0.50 1 calc PR A 2
H10D H 0.1123 -0.0489 0.8764 0.077 Uiso 0.50 1 calc PR A 2
C11B C 0.1335(13) -0.0747(14) 0.7004(14) 0.064(3) Uani 0.50 1 d P A 2
H11C H 0.1123 -0.1676 0.6924 0.077 Uiso 0.50 1 calc PR A 2
H11D H 0.0778 -0.0160 0.6752 0.077 Uiso 0.50 1 calc PR A 2
N12 N 0.2310(5) -0.0467(5) 0.6388(7) 0.095(2) Uani 1 1 d . A .
O1 O 0.4052(3) -0.2228(6) 0.8270(5) 0.0810(13) Uani 1 1 d . . .
O2 O 0.1099(6) 0.0452(7) 0.4211(7) 0.129(2) Uani 1 1 d . . .

loop_
_atom_site_aniso_label
_atom_site_aniso_U_11
_atom_site_aniso_U_22
_atom_site_aniso_U_33
_atom_site_aniso_U_23
_atom_site_aniso_U_13
_atom_site_aniso_U_12
W1 0.01771(4) 0.02556(5) 0.01519(4) 0.000 0.000 -0.00183(7)
C1 0.0306(12) 0.0333(13) 0.0242(11) 0.0016(9) -0.0002(9) -0.0068(10)
N1 0.0453(16) 0.0469(16) 0.0378(16) 0.0014(13) 0.0037(13) -0.0209(13)
C2 0.0312(13) 0.0525(19) 0.0267(13) 0.0042(13) -0.0056(11) 0.0056(13)
N2 0.0363(16) 0.103(4) 0.050(2) 0.011(2) -0.0096(15) 0.0182(19)
C3 0.0323(12) 0.0502(17) 0.0283(13) 0.0119(13) -0.0079(10) -0.0144(12)
N3 0.057(2) 0.087(3) 0.0418(19) 0.033(2) -0.0156(16) -0.033(2)
C4 0.0252(11) 0.0363(13) 0.0270(12) -0.0053(10) 0.0013(9) 0.0034(10)
N4 0.0347(13) 0.0583(19) 0.0338(14) -0.0115(14) 0.0053(11) 0.0047(13)
Cu1 0.0436(2) 0.0522(2) 0.02938(19) 0.00324(18) 0.01112(17) 0.0186(2)
N6 0.076(3) 0.099(4) 0.044(2) -0.033(2) -0.023(2) 0.027(3)
C7A 0.060(8) 0.078(10) 0.044(6) -0.020(6) -0.014(6) 0.015(6)
C8A 0.062(9) 0.14(2) 0.025(4) 0.012(8) -0.007(6) 0.030(10)
N9A 0.048(5) 0.054(6) 0.036(4) 0.014(4) 0.010(4) 0.020(4)
C10A 0.077(8) 0.069(8) 0.064(8) 0.032(9) 0.034(6) 0.026(10)
C11A 0.080(10) 0.058(8) 0.091(15) 0.017(10) -0.007(12) -0.015(7)
C7B 0.050(7) 0.095(13) 0.035(6) -0.030(7) -0.012(5) 0.013(7)
C8B 0.078(10) 0.15(2) 0.017(4) 0.000(7) 0.009(6) 0.059(12)
N9B 0.051(6) 0.051(5) 0.036(5) 0.012(4) 0.016(4) 0.018(4)
C10B 0.078(10) 0.061(8) 0.053(8) 0.013(7) 0.009(7) -0.001(6)
C11B 0.073(9) 0.047(5) 0.073(9) 0.012(6) 0.018(7) -0.012(5)
N12 0.092(4) 0.047(2) 0.147(6) 0.006(3) 0.055(4) 0.003(2)
O1 0.050(2) 0.120(4) 0.073(3) -0.007(3) 0.000(2) -0.017(2)
O2 0.151(6) 0.131(6) 0.104(5) -0.014(4) 0.016(4) 0.004(4)

loop_
_atom_type_symbol
_atom_type_description
_atom_type_scat_dispersion_real
_atom_type_scat_dispersion_imag
_atom_type_scat_source
C C 0.0033 0.0016 'International Tables Vol C Tables 4.2.6.8 and 6.1.1.4'
H H 0.0000 0.0000 'International Tables Vol C Tables 4.2.6.8 and 6.1.1.4'
N N 0.0061 0.0033 'International Tables Vol C Tables 4.2.6.8 and 6.1.1.4'
O O 0.0106 0.0060 'International Tables Vol C Tables 4.2.6.8 and 6.1.1.4'
Cu Cu 0.3201 1.2651 'International Tables Vol C Tables 4.2.6.8 and 6.1.1.4'
W W -0.8490 6.8722 'International Tables Vol C Tables 4.2.6.8 and 6.1.1.4'

loop_
_geom_angle_atom_site_label_1
_geom_angle_atom_site_label_2
_geom_angle_atom_site_label_3
_geom_angle
_geom_angle_site_symmetry_1
_geom_angle_site_symmetry_3
_geom_angle_publ_flag
C4 W1 C4 77.57(17) 2_655 . ?
C4 W1 C3 114.90(15) 2_655 2_655 ?
C4 W1 C3 141.72(11) . 2_655 ?
C4 W1 C3 141.72(11) 2_655 . ?
C4 W1 C3 114.90(15) . . ?
C3 W1 C3 78.7(2) 2_655 . ?
C4 W1 C2 141.79(13) 2_655 . ?
C4 W1 C2 72.01(13) . . ?
C3 W1 C2 78.71(15) 2_655 . ?
C3 W1 C2 73.89(13) . . ?
C4 W1 C2 72.01(13) 2_655 2_655 ?
C4 W1 C2 141.79(13) . 2_655 ?
C3 W1 C2 73.89(13) 2_655 2_655 ?
C3 W1 C2 78.71(15) . 2_655 ?
C2 W1 C2 144.37(19) . 2_655 ?
C4 W1 C1 77.10(12) 2_655 2_655 ?
C4 W1 C1 73.48(12) . 2_655 ?
C3 W1 C1 142.93(12) 2_655 2_655 ?
C3 W1 C1 72.89(12) . 2_655 ?
C2 W1 C1 114.46(14) . 2_655 ?
C2 W1 C1 77.60(14) 2_655 2_655 ?
C4 W1 C1 73.48(12) 2_655 . ?
C4 W1 C1 77.10(12) . . ?
C3 W1 C1 72.89(12) 2_655 . ?
C3 W1 C1 142.93(12) . . ?
C2 W1 C1 77.60(14) . . ?
C2 W1 C1 114.46(14) 2_655 . ?
C1 W1 C1 142.00(16) 2_655 . ?
N1 C1 W1 177.3(3) . . ?
C1 N1 Cu1 140.7(3) . 4_546 y
N2 C2 W1 177.3(4) . . ?
N3 C3 W1 177.7(3) . . ?
N4 C4 W1 174.9(3) . . ?
C4 N4 Cu1 161.2(4) . . y
N4 Cu1 N9B 167.3(3) . . y
N4 Cu1 N12 92.6(2) . . y
N9B Cu1 N12 76.9(3) . . y
N4 Cu1 N6 94.88(19) . . y
N9B Cu1 N6 93.1(4) . . y
N12 Cu1 N6 160.9(3) . . y
N4 Cu1 N9A 166.6(3) . . y
N9B Cu1 N9A 17.6(3) . . ?
N12 Cu1 N9A 93.9(3) . . y
N6 Cu1 N9A 75.5(4) . . y
N4 Cu1 N1 99.28(14) . 4_556 y
N9B Cu1 N1 89.1(3) . 4_556 y
N12 Cu1 N1 96.4(2) . 4_556 y
N6 Cu1 N1 99.71(18) . 4_556 y
N9A Cu1 N1 91.6(3) . 4_556 y
C7A N6 C7B 25.1(7) . . ?
C7A N6 Cu1 121.3(8) . . ?
C7B N6 Cu1 97.1(6) . . ?
N6 C7A C8A 101.4(12) . . ?
N6 C7A H7A1 111.5 . . ?
C8A C7A H7A1 111.5 . . ?
N6 C7A H7A2 111.5 . . ?
C8A C7A H7A2 111.5 . . ?
H7A1 C7A H7A2 109.3 . . ?
N9A C8A C7A 105.6(13) . . ?
N9A C8A H8A1 110.6 . . ?
C7A C8A H8A1 110.6 . . ?
N9A C8A H8A2 110.6 . . ?
C7A C8A H8A2 110.6 . . ?
H8A1 C8A H8A2 108.7 . . ?
C8A N9A C10A 117.0(13) . . ?
C8A N9A Cu1 109.7(9) . . ?
C10A N9A Cu1 104.7(8) . . ?
N9A C10A C11A 108.0(11) . . ?
N9A C10A H10A 110.1 . . ?
C11A C10A H10A 110.1 . . ?
N9A C10A H10B 110.1 . . ?
C11A C10A H10B 110.1 . . ?
H10A C10A H10B 108.4 . . ?
C10A C11A N12 115.8(13) . . ?
C10A C11A H11A 108.3 . . ?
N12 C11A H11A 108.3 . . ?
C10A C11A H11B 108.3 . . ?
N12 C11A H11B 108.3 . . ?
H11A C11A H11B 107.4 . . ?
C8B C7B N6 118.5(10) . . ?
C8B C7B H7B1 107.7 . . ?
N6 C7B H7B1 107.7 . . ?
C8B C7B H7B2 107.7 . . ?
N6 C7B H7B2 107.7 . . ?
H7B1 C7B H7B2 107.1 . . ?
C7B C8B N9B 109.9(13) . . ?
C7B C8B H8B1 109.7 . . ?
N9B C8B H8B1 109.7 . . ?
C7B C8B H8B2 109.7 . . ?
N9B C8B H8B2 109.7 . . ?
H8B1 C8B H8B2 108.2 . . ?
C8B N9B C10B 121.0(14) . . ?
C8B N9B Cu1 102.8(9) . . ?
C10B N9B Cu1 112.4(9) . . ?
C11B C10B N9B 107.8(12) . . ?
C11B C10B H10C 110.1 . . ?
N9B C10B H10C 110.1 . . ?
C11B C10B H10D 110.1 . . ?
N9B C10B H10D 110.1 . . ?
H10C C10B H10D 108.4 . . ?
N12 C11B C10B 97.7(13) . . ?
N12 C11B H11C 112.2 . . ?
C10B C11B H11C 112.2 . . ?
N12 C11B H11D 112.2 . . ?
C10B C11B H11D 112.2 . . ?
H11C C11B H11D 109.8 . . ?
C11B N12 C11A 25.9(7) . . ?
C11B N12 Cu1 115.2(7) . . ?
C11A N12 Cu1 96.2(7) . . ?

loop_
_geom_bond_atom_site_label_1
_geom_bond_atom_site_label_2
_geom_bond_distance
_geom_bond_site_symmetry_2
_geom_bond_publ_flag
W1 C4 2.143(3) 2_655 ?
W1 C4 2.143(3) . y
W1 C3 2.162(3) 2_655 ?
W1 C3 2.162(3) . y
W1 C2 2.162(3) . y
W1 C2 2.162(3) 2_655 ?
W1 C1 2.161(3) 2_655 ?
W1 C1 2.161(3) . y
C1 N1 1.151(4) . y
N1 Cu1 2.290(3) 4_546 ?
C2 N2 1.149(5) . y
C3 N3 1.146(5) . y
C4 N4 1.153(4) . y
N4 Cu1 1.947(3) . y
Cu1 N9B 2.020(10) . y
Cu1 N12 2.027(6) . y
Cu1 N6 2.037(5) . y
Cu1 N9A 2.033(11) . y
Cu1 N1 2.290(3) 4_556 y
N6 C7A 1.376(15) . ?
N6 C7B 1.624(17) . ?
C7A C8A 1.51(3) . ?
C7A H7A1 0.9700 . ?
C7A H7A2 0.9700 . ?
C8A N9A 1.48(2) . ?
C8A H8A1 0.9700 . ?
C8A H8A2 0.9700 . ?
N9A C10A 1.52(2) . ?
C10A C11A 1.46(2) . ?
C10A H10A 0.9700 . ?
C10A H10B 0.9700 . ?
C11A N12 1.65(2) . ?
C11A H11A 0.9700 . ?
C11A H11B 0.9700 . ?
C7B C8B 1.43(3) . ?
C7B H7B1 0.9700 . ?
C7B H7B2 0.9700 . ?
C8B N9B 1.48(2) . ?
C8B H8B1 0.9700 . ?
C8B H8B2 0.9700 . ?
N9B C10B 1.491(19) . ?
C10B C11B 1.49(2) . ?
C10B H10C 0.9700 . ?
C10B H10D 0.9700 . ?
C11B N12 1.465(16) . ?
C11B H11C 0.9700 . ?
C11B H11D 0.9700 . ?
